data_7007856
loop_
_publ_author_name
'Anderson, Carly E.'
'Batsanov, Andrei S.'
'Dyer, Philip W.'
'Fawcett, John'
'Howard, Judith A. K.'

_publ_section_title
;
 Chelating N-pyrrolylphosphino-N'-arylaldimine ligands: synthesis,
 ligand behaviour and applications in catalysis.
;
_journal_issue 45
_journal_name_full 'Dalton transactions (Cambridge, England : 2003)'
_journal_page_first 5362
_journal_page_last 5378
_journal_paper_doi 10.1039/b611652c
_journal_year 2006
_chemical_formula_moiety 'C28 H30 N4 Ni'
_chemical_formula_sum 'C28 H30 N4 Ni'
_chemical_formula_weight 481.27
_chemical_name_systematic
;
Bis{(2,4,6-Trimethyl-phenyl)-(pyrrolato)} nickel
;
_space_group_IT_number 2
_symmetry_cell_setting triclinic
_symmetry_space_group_name_Hall '-P 1'
_symmetry_space_group_name_H-M 'P -1'
_atom_sites_solution_hydrogens geom
_atom_sites_solution_primary direct
_atom_sites_solution_secondary difmap
_audit_creation_method SHELXL-97
_cell_angle_alpha 92.56(1)
_cell_angle_beta 93.53(1)
_cell_angle_gamma 91.99(1)
_cell_formula_units_Z 3
_cell_length_a 10.0308(10)
_cell_length_b 12.9207(13)
_cell_length_c 13.9514(14)
_cell_measurement_reflns_used 5655
_cell_measurement_temperature 120(2)
_cell_measurement_theta_max 28.98
_cell_measurement_theta_min 2.20
_cell_volume 1801.7(3)
_computing_cell_refinement 'SAINT version 6.45A (Bruker, 2003)'
_computing_data_collection 'SMART version 5.054 (Bruker, 1999)'
_computing_data_reduction 'SAINT version 6.45A (Bruker, 2003)'
_computing_molecular_graphics 'SHELXTL version 6.14 (Bruker, 2003)'
_computing_publication_material 'SHELXTL version 6.14 (Bruker, 2003)'
_computing_structure_refinement 'SHELXTL version 6.14 (Bruker, 2003)'
_computing_structure_solution 'SHELXTL version 6.14 (Bruker, 2003)'
_diffrn_ambient_temperature 120(2)
_diffrn_detector_area_resol_mean 8
_diffrn_measured_fraction_theta_full 0.992
_diffrn_measured_fraction_theta_max 0.992
_diffrn_measurement_device_type 'Siemens SMART 1K CCD area detector'
_diffrn_measurement_method '\w scans'
_diffrn_radiation_monochromator graphite
_diffrn_radiation_source 'fine-focus sealed tube'
_diffrn_radiation_type MoK\a
_diffrn_radiation_wavelength 0.71073
_diffrn_reflns_av_R_equivalents 0.0376
_diffrn_reflns_av_sigmaI/netI 0.0485
_diffrn_reflns_limit_h_max 13
_diffrn_reflns_limit_h_min -13
_diffrn_reflns_limit_k_max 17
_diffrn_reflns_limit_k_min -17
_diffrn_reflns_limit_l_max 19
_diffrn_reflns_limit_l_min -19
_diffrn_reflns_number 24988
_diffrn_reflns_theta_full 29.00
_diffrn_reflns_theta_max 29.00
_diffrn_reflns_theta_min 1.46
_diffrn_standards_number 0
_exptl_absorpt_coefficient_mu 0.831
_exptl_absorpt_correction_T_max 0.9456
_exptl_absorpt_correction_T_min 0.7867
_exptl_absorpt_correction_type integration
_exptl_absorpt_process_details 'XPREP 6.14 (Bruker,2003), R(int)=0.069 before correction'
_exptl_crystal_colour red
_exptl_crystal_density_diffrn 1.331
_exptl_crystal_density_method 'not measured'
_exptl_crystal_description trapetzoid
_exptl_crystal_F_000 762
_exptl_crystal_size_max 0.37
_exptl_crystal_size_mid 0.28
_exptl_crystal_size_min 0.08
_refine_diff_density_max 0.367
_refine_diff_density_min -0.523
_refine_diff_density_rms 0.066
_refine_ls_extinction_method none
_refine_ls_goodness_of_fit_ref 1.034
_refine_ls_hydrogen_treatment constr
_refine_ls_matrix_type full
_refine_ls_number_parameters 466
_refine_ls_number_reflns 9511
_refine_ls_number_restraints 0
_refine_ls_restrained_S_all 1.034
_refine_ls_R_factor_all 0.0565
_refine_ls_R_factor_gt 0.0385
_refine_ls_shift/su_max 0.001
_refine_ls_shift/su_mean 0.000
_refine_ls_structure_factor_coef Fsqd
_refine_ls_weighting_details 'calc w=1/[\s^2^(Fo^2^)+(0.0413P)^2^+0.6282P] where P=(Fo^2^+2Fc^2^)/3'
_refine_ls_weighting_scheme calc
_refine_ls_wR_factor_gt 0.0881
_refine_ls_wR_factor_ref 0.0943
_reflns_number_gt 7420
_reflns_number_total 9511
_reflns_threshold_expression I>2\s(I)
_cod_data_source_file b611652c.txt
_cod_data_source_block 16
_cod_depositor_comments
;
The following automatic conversions were performed:
'_symmetry_cell_setting' value 'Triclinic' changed to 'triclinic'
according to '/home/saulius/struct/CIF-dictionaries/cif_core.dic'
dictionary named 'cif_core.dic' version 2.4.1 from 2010-06-29.

Automatic conversion script
Id: cif_fix_enum 1527 2010-12-29 10:47:43Z saulius 
;
_cod_database_code 7007856

loop_
_symmetry_equiv_pos_as_xyz
'x, y, z'
'-x, -y, -z'

loop_
_atom_site_label
_atom_site_type_symbol
_atom_site_fract_x
_atom_site_fract_y
_atom_site_fract_z
_atom_site_U_iso_or_equiv
_atom_site_adp_type
_atom_site_occupancy
_atom_site_symmetry_multiplicity
_atom_site_calc_flag
_atom_site_refinement_flags
_atom_site_disorder_assembly
_atom_site_disorder_group
Ni1 Ni 0.15350(2) 0.318005(18) 0.116332(16) 0.01528(7) Uani 1 1 d . . .
N1 N -0.03860(15) 0.31293(12) 0.10558(10) 0.0164(3) Uani 1 1 d . . .
N2 N 0.13139(15) 0.42010(11) 0.21642(10) 0.0155(3) Uani 1 1 d . . .
N3 N 0.34380(15) 0.30542(12) 0.13679(11) 0.0175(3) Uani 1 1 d . . .
N4 N 0.17723(15) 0.24387(13) -0.00158(11) 0.0194(3) Uani 1 1 d . . .
C1 C -0.09046(18) 0.38433(14) 0.15951(13) 0.0187(4) Uani 1 1 d . . .
H1 H -0.1843 0.3922 0.1592 0.022 Uiso 1 1 d R . .
C2 C -0.00055(18) 0.44878(15) 0.21790(13) 0.0184(4) Uani 1 1 d . . .
C3 C -0.0095(2) 0.53846(15) 0.27690(14) 0.0228(4) Uani 1 1 d . . .
H3 H -0.0883 0.5738 0.2900 0.027 Uiso 1 1 d R . .
C4 C 0.11996(19) 0.56523(15) 0.31236(14) 0.0214(4) Uani 1 1 d . . .
H4 H 0.1470 0.6229 0.3545 0.026 Uiso 1 1 d R . .
C5 C 0.20310(18) 0.49118(14) 0.27426(13) 0.0177(4) Uani 1 1 d . . .
H5 H 0.2972 0.4909 0.2873 0.021 Uiso 1 1 d R . .
C6 C 0.39749(19) 0.26051(15) 0.06331(13) 0.0213(4) Uani 1 1 d . . .
H6 H 0.4908 0.2500 0.0636 0.026 Uiso 1 1 d R . .
C7 C 0.31024(19) 0.22858(16) -0.01616(13) 0.0207(4) Uani 1 1 d . . .
C8 C 0.3251(2) 0.19061(17) -0.11026(14) 0.0254(4) Uani 1 1 d . . .
H8 H 0.4059 0.1735 -0.1383 0.031 Uiso 1 1 d R . .
C9 C 0.1966(2) 0.18325(16) -0.15401(14) 0.0249(4) Uani 1 1 d . . .
H9 H 0.1726 0.1600 -0.2185 0.030 Uiso 1 1 d R . .
C10 C 0.10926(19) 0.21628(16) -0.08592(13) 0.0225(4) Uani 1 1 d . . .
H10 H 0.0151 0.2190 -0.0973 0.027 Uiso 1 1 d R . .
C11 C -0.12621(17) 0.24170(14) 0.04844(13) 0.0167(4) Uani 1 1 d . . .
C12 C -0.20410(18) 0.27790(15) -0.02924(13) 0.0191(4) Uani 1 1 d . . .
C13 C -0.28494(19) 0.20524(16) -0.08543(14) 0.0228(4) Uani 1 1 d . . .
H13 H -0.3385 0.2283 -0.1383 0.027 Uiso 1 1 d R . .
C14 C -0.28955(19) 0.10064(16) -0.06664(14) 0.0242(4) Uani 1 1 d . . .
C15 C -0.2086(2) 0.06758(16) 0.01005(14) 0.0231(4) Uani 1 1 d . . .
H15 H -0.2100 -0.0040 0.0230 0.028 Uiso 1 1 d R . .
C16 C -0.12608(18) 0.13614(15) 0.06803(13) 0.0194(4) Uani 1 1 d . . .
C17 C -0.1911(2) 0.38848(16) -0.05815(14) 0.0245(4) Uani 1 1 d . . .
H17A H -0.2191 0.4349 -0.0063 0.037(4) Uiso 1 1 d R . .
H17B H -0.2480 0.3973 -0.1167 0.037(4) Uiso 1 1 d R . .
H17C H -0.0978 0.4053 -0.0703 0.037(4) Uiso 1 1 d R . .
C18 C -0.3771(2) 0.02342(18) -0.12832(17) 0.0370(6) Uani 1 1 d . . .
H18A H -0.3307 -0.0417 -0.1358 0.050(5) Uiso 1 1 d R . .
H18B H -0.3966 0.0513 -0.1916 0.050(5) Uiso 1 1 d R . .
H18C H -0.4609 0.0105 -0.0975 0.050(5) Uiso 1 1 d R . .
C19 C -0.0351(2) 0.09736(16) 0.14767(14) 0.0241(4) Uani 1 1 d . . .
H19A H -0.0561 0.0237 0.1557 0.035(4) Uiso 1 1 d R . .
H19B H -0.0481 0.1369 0.2077 0.035(4) Uiso 1 1 d R . .
H19C H 0.0581 0.1063 0.1313 0.035(4) Uiso 1 1 d R . .
C21 C 0.42816(17) 0.34014(14) 0.21910(13) 0.0165(4) Uani 1 1 d . . .
C22 C 0.52257(18) 0.42138(14) 0.21137(13) 0.0176(4) Uani 1 1 d . . .
C23 C 0.59983(18) 0.45623(15) 0.29301(13) 0.0192(4) Uani 1 1 d . . .
H23 H 0.6649 0.5106 0.2882 0.023 Uiso 1 1 d R . .
C24 C 0.58480(18) 0.41376(14) 0.38207(13) 0.0190(4) Uani 1 1 d . . .
C25 C 0.48874(19) 0.33427(14) 0.38753(13) 0.0190(4) Uani 1 1 d . . .
H25 H 0.4767 0.3051 0.4478 0.023 Uiso 1 1 d R . .
C26 C 0.40993(18) 0.29635(14) 0.30754(13) 0.0160(3) Uani 1 1 d . . .
C27 C 0.5357(2) 0.47529(17) 0.11817(14) 0.0267(4) Uani 1 1 d . . .
H27A H 0.5916 0.5388 0.1303 0.039(4) Uiso 1 1 d R . .
H27B H 0.4469 0.4929 0.0919 0.039(4) Uiso 1 1 d R . .
H27C H 0.5771 0.4291 0.0719 0.039(4) Uiso 1 1 d R . .
C28 C 0.6699(2) 0.45454(17) 0.46944(14) 0.0273(4) Uani 1 1 d . . .
H28A H 0.7609 0.4301 0.4656 0.066(5) Uiso 1 1 d R . .
H28B H 0.6318 0.4296 0.5276 0.066(5) Uiso 1 1 d R . .
H28C H 0.6723 0.5305 0.4719 0.066(5) Uiso 1 1 d R . .
C29 C 0.3077(2) 0.20969(15) 0.31677(14) 0.0225(4) Uani 1 1 d . . .
H29A H 0.3109 0.1884 0.3834 0.039(4) Uiso 1 1 d R . .
H29B H 0.3273 0.1506 0.2741 0.039(4) Uiso 1 1 d R . .
H29C H 0.2184 0.2337 0.2988 0.039(4) Uiso 1 1 d R . .
Ni2 Ni 0.5000 0.0000 0.5000 0.01550(8) Uani 1 2 d S . .
N5 N 0.31638(15) -0.00471(12) 0.53619(11) 0.0170(3) Uani 1 1 d . . .
N6 N 0.50858(15) 0.13145(12) 0.56956(11) 0.0172(3) Uani 1 1 d . . .
C31 C 0.28640(19) 0.07965(15) 0.58356(14) 0.0212(4) Uani 1 1 d . . .
H31 H 0.1991 0.0881 0.6049 0.025 Uiso 1 1 d R . .
C32 C 0.38624(19) 0.15711(15) 0.60200(14) 0.0199(4) Uani 1 1 d . . .
C33 C 0.3963(2) 0.25179(15) 0.65502(14) 0.0225(4) Uani 1 1 d . . .
H33 H 0.3265 0.2865 0.6846 0.027 Uiso 1 1 d R . .
C34 C 0.5297(2) 0.28436(15) 0.65538(14) 0.0214(4) Uani 1 1 d . . .
H34 H 0.5692 0.3462 0.6857 0.026 Uiso 1 1 d R . .
C35 C 0.59504(19) 0.20928(14) 0.60290(14) 0.0206(4) Uani 1 1 d . . .
H35 H 0.6876 0.2124 0.5921 0.025 Uiso 1 1 d R . .
C41 C 0.21784(17) -0.08834(14) 0.53193(13) 0.0163(4) Uani 1 1 d . . .
C42 C 0.12669(18) -0.10407(14) 0.45212(13) 0.0186(4) Uani 1 1 d . . .
C43 C 0.03582(18) -0.18799(14) 0.45050(14) 0.0193(4) Uani 1 1 d . . .
H43 H -0.0246 -0.2008 0.3958 0.023 Uiso 1 1 d R . .
C44 C 0.03067(18) -0.25407(14) 0.52676(14) 0.0193(4) Uani 1 1 d . . .
C45 C 0.12163(19) -0.23517(14) 0.60558(13) 0.0202(4) Uani 1 1 d . . .
H45 H 0.1189 -0.2792 0.6582 0.024 Uiso 1 1 d R . .
C46 C 0.21660(18) -0.15356(14) 0.60954(13) 0.0181(4) Uani 1 1 d . . .
C47 C 0.1290(2) -0.03304(16) 0.36903(15) 0.0270(4) Uani 1 1 d . . .
H47A H 0.0727 -0.0638 0.3145 0.049(4) Uiso 1 1 d R . .
H47B H 0.2209 -0.0235 0.3501 0.049(4) Uiso 1 1 d R . .
H47C H 0.0948 0.0343 0.3886 0.049(4) Uiso 1 1 d R . .
C48 C -0.0691(2) -0.34406(16) 0.52301(15) 0.0262(4) Uani 1 1 d . . .
H48A H -0.1554 -0.3225 0.4953 0.051(5) Uiso 1 1 d R . .
H48B H -0.0797 -0.3670 0.5882 0.051(5) Uiso 1 1 d R . .
H48C H -0.0372 -0.4013 0.4831 0.051(5) Uiso 1 1 d R . .
C49 C 0.3133(2) -0.13432(16) 0.69602(14) 0.0244(4) Uani 1 1 d . . .
H49A H 0.2877 -0.0729 0.7333 0.037(4) Uiso 1 1 d R . .
H49B H 0.4037 -0.1230 0.6748 0.037(4) Uiso 1 1 d R . .
H49C H 0.3112 -0.1946 0.7362 0.037(4) Uiso 1 1 d R . .

loop_
_atom_site_aniso_label
_atom_site_aniso_U_11
_atom_site_aniso_U_22
_atom_site_aniso_U_33
_atom_site_aniso_U_23
_atom_site_aniso_U_13
_atom_site_aniso_U_12
Ni1 0.01302(12) 0.01935(13) 0.01328(11) -0.00153(9) 0.00083(8) 0.00082(9)
N1 0.0148(7) 0.0193(8) 0.0153(7) 0.0009(6) 0.0013(6) 0.0004(6)
N2 0.0152(7) 0.0166(7) 0.0149(7) 0.0003(6) 0.0023(6) -0.0004(6)
N3 0.0159(7) 0.0214(8) 0.0149(7) -0.0011(6) 0.0003(6) 0.0011(6)
N4 0.0163(8) 0.0258(9) 0.0160(7) -0.0023(6) 0.0014(6) 0.0018(6)
C1 0.0166(9) 0.0219(10) 0.0179(9) 0.0008(7) 0.0034(7) 0.0029(7)
C2 0.0158(9) 0.0221(9) 0.0175(9) 0.0010(7) 0.0033(7) 0.0021(7)
C3 0.0209(10) 0.0233(10) 0.0242(10) -0.0042(8) 0.0037(8) 0.0044(8)
C4 0.0240(10) 0.0185(9) 0.0212(9) -0.0029(7) 0.0020(8) -0.0015(8)
C5 0.0173(9) 0.0183(9) 0.0175(9) 0.0023(7) 0.0009(7) -0.0017(7)
C6 0.0160(9) 0.0293(11) 0.0189(9) 0.0000(8) 0.0020(7) 0.0034(8)
C7 0.0163(9) 0.0277(10) 0.0179(9) -0.0022(8) 0.0023(7) 0.0007(8)
C8 0.0214(10) 0.0355(12) 0.0193(9) -0.0046(8) 0.0049(8) 0.0017(9)
C9 0.0238(10) 0.0340(12) 0.0162(9) -0.0047(8) 0.0013(8) -0.0013(8)
C10 0.0187(9) 0.0316(11) 0.0166(9) -0.0023(8) -0.0003(7) 0.0007(8)
C11 0.0128(8) 0.0219(9) 0.0154(8) -0.0015(7) 0.0029(7) 0.0001(7)
C12 0.0158(9) 0.0242(10) 0.0178(9) 0.0004(7) 0.0035(7) 0.0033(7)
C13 0.0181(9) 0.0324(11) 0.0175(9) -0.0014(8) -0.0024(7) 0.0048(8)
C14 0.0192(9) 0.0288(11) 0.0236(10) -0.0079(8) -0.0008(8) 0.0003(8)
C15 0.0238(10) 0.0207(10) 0.0244(10) -0.0016(8) 0.0011(8) 0.0002(8)
C16 0.0168(9) 0.0230(10) 0.0186(9) -0.0005(7) 0.0029(7) 0.0024(7)
C17 0.0246(10) 0.0268(11) 0.0225(10) 0.0060(8) 0.0008(8) 0.0024(8)
C18 0.0330(12) 0.0357(13) 0.0392(13) -0.0141(10) -0.0124(10) 0.0023(10)
C19 0.0262(10) 0.0216(10) 0.0242(10) 0.0025(8) -0.0033(8) 0.0024(8)
C21 0.0139(8) 0.0203(9) 0.0151(8) -0.0012(7) -0.0008(6) 0.0032(7)
C22 0.0137(8) 0.0210(9) 0.0187(9) 0.0024(7) 0.0027(7) 0.0032(7)
C23 0.0141(8) 0.0192(9) 0.0244(9) 0.0018(7) 0.0015(7) -0.0005(7)
C24 0.0176(9) 0.0190(9) 0.0198(9) -0.0024(7) -0.0018(7) 0.0016(7)
C25 0.0226(9) 0.0181(9) 0.0161(8) 0.0005(7) 0.0000(7) 0.0016(7)
C26 0.0158(8) 0.0154(8) 0.0167(8) -0.0006(7) 0.0014(7) 0.0018(7)
C27 0.0212(10) 0.0362(12) 0.0234(10) 0.0109(9) 0.0023(8) -0.0013(9)
C28 0.0279(11) 0.0291(11) 0.0233(10) -0.0032(8) -0.0043(8) -0.0049(9)
C29 0.0259(10) 0.0203(10) 0.0208(9) 0.0011(7) 0.0002(8) -0.0044(8)
Ni2 0.01364(16) 0.01363(16) 0.01919(17) -0.00097(12) 0.00276(12) -0.00097(12)
N5 0.0142(7) 0.0148(7) 0.0221(8) -0.0004(6) 0.0033(6) -0.0011(6)
N6 0.0164(7) 0.0153(7) 0.0200(8) -0.0002(6) 0.0035(6) 0.0003(6)
C31 0.0172(9) 0.0184(9) 0.0282(10) -0.0027(8) 0.0064(8) 0.0003(7)
C32 0.0181(9) 0.0179(9) 0.0241(9) -0.0008(7) 0.0065(7) 0.0002(7)
C33 0.0239(10) 0.0181(9) 0.0261(10) -0.0025(8) 0.0095(8) 0.0003(8)
C34 0.0265(10) 0.0163(9) 0.0209(9) -0.0020(7) 0.0023(8) -0.0025(8)
C35 0.0178(9) 0.0187(9) 0.0250(10) -0.0004(8) 0.0025(7) -0.0018(7)
C41 0.0132(8) 0.0136(8) 0.0224(9) -0.0018(7) 0.0046(7) -0.0002(7)
C42 0.0152(9) 0.0184(9) 0.0227(9) 0.0019(7) 0.0034(7) 0.0018(7)
C43 0.0150(9) 0.0195(9) 0.0230(9) -0.0017(7) 0.0003(7) 0.0007(7)
C44 0.0183(9) 0.0151(9) 0.0247(9) -0.0032(7) 0.0072(7) -0.0009(7)
C45 0.0241(10) 0.0182(9) 0.0191(9) 0.0021(7) 0.0060(7) 0.0006(7)
C46 0.0187(9) 0.0163(9) 0.0195(9) -0.0009(7) 0.0032(7) 0.0021(7)
C47 0.0257(11) 0.0250(11) 0.0300(11) 0.0082(9) -0.0036(8) -0.0046(8)
C48 0.0274(11) 0.0215(10) 0.0294(11) -0.0018(8) 0.0061(8) -0.0083(8)
C49 0.0245(10) 0.0239(10) 0.0244(10) -0.0001(8) -0.0010(8) 0.0007(8)

loop_
_atom_type_symbol
_atom_type_description
_atom_type_scat_dispersion_real
_atom_type_scat_dispersion_imag
_atom_type_scat_source
C C 0.0033 0.0016 'International Tables Vol C Tables 4.2.6.8 and 6.1.1.4'
H H 0.0000 0.0000 'International Tables Vol C Tables 4.2.6.8 and 6.1.1.4'
N N 0.0061 0.0033 'International Tables Vol C Tables 4.2.6.8 and 6.1.1.4'
Ni Ni 0.3393 1.1124 'International Tables Vol C Tables 4.2.6.8 and 6.1.1.4'

loop_
_exptl_crystal_face_index_h
_exptl_crystal_face_index_k
_exptl_crystal_face_index_l
_exptl_crystal_face_perp_dist
0.00 1.00 0.00 0.0400
0.00 -1.00 0.00 0.0400
0.00 1.00 1.00 0.0600
0.00 -1.00 -1.00 0.0600
-1.00 0.00 1.00 0.1400
1.00 0.00 -1.00 0.1400
-1.00 1.00 -1.00 0.1400
1.00 -1.00 1.00 0.1500

loop_
_geom_angle_atom_site_label_1
_geom_angle_atom_site_label_2
_geom_angle_atom_site_label_3
_geom_angle
_geom_angle_site_symmetry_1
_geom_angle_site_symmetry_3
_geom_angle_publ_flag
N4 Ni1 N2 166.48(7) . . ?
N4 Ni1 N1 96.56(6) . . ?
N2 Ni1 N1 83.80(6) . . ?
N4 Ni1 N3 83.80(7) . . ?
N2 Ni1 N3 97.74(6) . . ?
N1 Ni1 N3 171.92(7) . . ?
C1 N1 C11 118.83(15) . . ?
C1 N1 Ni1 113.03(13) . . ?
C11 N1 Ni1 128.14(12) . . ?
C5 N2 C2 105.81(15) . . ?
C5 N2 Ni1 140.80(13) . . ?
C2 N2 Ni1 111.38(12) . . ?
C6 N3 C21 119.00(16) . . ?
C6 N3 Ni1 112.92(12) . . ?
C21 N3 Ni1 128.07(12) . . ?
C10 N4 C7 105.98(15) . . ?
C10 N4 Ni1 140.11(14) . . ?
C7 N4 Ni1 112.47(12) . . ?
N1 C1 C2 116.61(17) . . ?
N2 C2 C3 110.23(16) . . ?
N2 C2 C1 113.96(16) . . ?
C3 C2 C1 135.78(18) . . ?
C4 C3 C2 106.12(17) . . ?
C3 C4 C5 107.03(17) . . ?
N2 C5 C4 110.80(16) . . ?
N3 C6 C7 116.73(17) . . ?
N4 C7 C8 110.59(16) . . ?
N4 C7 C6 113.69(16) . . ?
C8 C7 C6 135.56(18) . . ?
C9 C8 C7 105.42(17) . . ?
C8 C9 C10 107.50(17) . . ?
N4 C10 C9 110.51(17) . . ?
C16 C11 C12 121.56(17) . . ?
C16 C11 N1 118.97(16) . . ?
C12 C11 N1 119.36(16) . . ?
C13 C12 C11 117.64(18) . . ?
C13 C12 C17 120.44(17) . . ?
C11 C12 C17 121.60(17) . . ?
C14 C13 C12 122.25(18) . . ?
C13 C14 C15 118.28(18) . . ?
C13 C14 C18 121.44(19) . . ?
C15 C14 C18 120.26(19) . . ?
C16 C15 C14 121.96(19) . . ?
C15 C16 C11 118.27(17) . . ?
C15 C16 C19 120.70(18) . . ?
C11 C16 C19 120.99(17) . . ?
C26 C21 C22 120.95(16) . . ?
C26 C21 N3 119.35(16) . . ?
C22 C21 N3 119.60(16) . . ?
C23 C22 C21 118.54(17) . . ?
C23 C22 C27 119.81(17) . . ?
C21 C22 C27 121.56(17) . . ?
C22 C23 C24 121.93(17) . . ?
C25 C24 C23 118.05(17) . . ?
C25 C24 C28 121.62(17) . . ?
C23 C24 C28 120.32(17) . . ?
C26 C25 C24 122.00(17) . . ?
C25 C26 C21 118.52(17) . . ?
C25 C26 C29 120.14(16) . . ?
C21 C26 C29 121.33(16) . . ?
N6 Ni2 N6 179.999(1) . 2_656 ?
N6 Ni2 N5 83.68(6) . . ?
N6 Ni2 N5 96.32(6) 2_656 . ?
N6 Ni2 N5 96.32(6) . 2_656 ?
N6 Ni2 N5 83.68(6) 2_656 2_656 ?
N5 Ni2 N5 180.0 . 2_656 ?
C31 N5 C41 115.99(15) . . ?
C31 N5 Ni2 112.12(12) . . ?
C41 N5 Ni2 131.19(12) . . ?
C35 N6 C32 105.66(15) . . ?
C35 N6 Ni2 142.25(13) . . ?
C32 N6 Ni2 112.01(12) . . ?
N5 C31 C32 118.03(17) . . ?
N6 C32 C31 113.97(16) . . ?
N6 C32 C33 110.79(16) . . ?
C31 C32 C33 134.83(18) . . ?
C34 C33 C32 105.54(17) . . ?
C33 C34 C35 107.26(17) . . ?
N6 C35 C34 110.74(17) . . ?
C42 C41 C46 121.39(16) . . ?
C42 C41 N5 120.61(16) . . ?
C46 C41 N5 118.00(16) . . ?
C43 C42 C41 118.22(17) . . ?
C43 C42 C47 120.93(17) . . ?
C41 C42 C47 120.83(17) . . ?
C42 C43 C44 122.05(17) . . ?
C45 C44 C43 118.12(17) . . ?
C45 C44 C48 121.07(18) . . ?
C43 C44 C48 120.81(17) . . ?
C44 C45 C46 121.94(18) . . ?
C45 C46 C41 118.26(17) . . ?
C45 C46 C49 120.88(17) . . ?
C41 C46 C49 120.85(17) . . ?

loop_
_geom_bond_atom_site_label_1
_geom_bond_atom_site_label_2
_geom_bond_distance
_geom_bond_site_symmetry_2
_geom_bond_publ_flag
Ni1 N4 1.8983(15) . ?
Ni1 N2 1.9061(15) . ?
Ni1 N1 1.9221(15) . ?
Ni1 N3 1.9262(15) . ?
N1 C1 1.307(2) . ?
N1 C11 1.431(2) . ?
N2 C5 1.352(2) . ?
N2 C2 1.388(2) . ?
N3 C6 1.309(2) . ?
N3 C21 1.430(2) . ?
N4 C10 1.350(2) . ?
N4 C7 1.382(2) . ?
C1 C2 1.403(3) . ?
C2 C3 1.400(3) . ?
C3 C4 1.387(3) . ?
C4 C5 1.399(3) . ?
C6 C7 1.407(3) . ?
C7 C8 1.399(3) . ?
C8 C9 1.390(3) . ?
C9 C10 1.394(3) . ?
C11 C16 1.403(3) . ?
C11 C12 1.404(3) . ?
C12 C13 1.399(3) . ?
C12 C17 1.505(3) . ?
C13 C14 1.388(3) . ?
C14 C15 1.394(3) . ?
C14 C18 1.509(3) . ?
C15 C16 1.388(3) . ?
C16 C19 1.509(3) . ?
C21 C26 1.399(2) . ?
C21 C22 1.401(3) . ?
C22 C23 1.386(3) . ?
C22 C27 1.513(3) . ?
C23 C24 1.395(3) . ?
C24 C25 1.391(3) . ?
C24 C28 1.509(3) . ?
C25 C26 1.388(2) . ?
C26 C29 1.507(3) . ?
Ni2 N6 1.9148(15) . ?
Ni2 N6 1.9149(15) 2_656 ?
Ni2 N5 1.9392(15) . ?
Ni2 N5 1.9393(15) 2_656 ?
N5 C31 1.303(2) . ?
N5 C41 1.436(2) . ?
N6 C35 1.352(2) . ?
N6 C32 1.380(2) . ?
C31 C32 1.395(3) . ?
C32 C33 1.398(3) . ?
C33 C34 1.388(3) . ?
C34 C35 1.395(3) . ?
C41 C42 1.400(3) . ?
C41 C46 1.402(3) . ?
C42 C43 1.391(3) . ?
C42 C47 1.511(3) . ?
C43 C44 1.396(3) . ?
C44 C45 1.392(3) . ?
C44 C48 1.505(3) . ?
C45 C46 1.393(3) . ?
C46 C49 1.507(3) . ?

loop_
_geom_torsion_atom_site_label_1
_geom_torsion_atom_site_label_2
_geom_torsion_atom_site_label_3
_geom_torsion_atom_site_label_4
_geom_torsion
_geom_torsion_site_symmetry_1
_geom_torsion_site_symmetry_2
_geom_torsion_site_symmetry_3
_geom_torsion_site_symmetry_4
_geom_torsion_publ_flag
N2 C2 C1 N1 -6.0(2) . . . . ?
C2 C1 N1 C11 176.79(16) . . . . ?
C1 N1 C11 C12 68.2(2) . . . . ?
N4 C7 C6 N3 -4.0(3) . . . . ?
C7 C6 N3 C21 -179.48(17) . . . . ?
C6 N3 C21 C22 66.4(2) . . . . ?
N6 C32 C31 N5 -2.3(3) . . . . ?
C32 C31 N5 C41 170.61(17) . . . . ?
C31 N5 C41 C42 96.8(2) . . . . ?
